data_4001149
loop_
_publ_author_name
'Brown, Shawna R.'
'Toberer, Eric S.'
'Ikeda, Teruyuki'
'Cox, Catherine A.'
'Gascoin, Franck'
'Kauzlarich, Susan M.'
'Snyder, G. Jeffrey'

_publ_section_title
;
 Improved Thermoelectric Performance in Yb14Mn1&#x2212;xZnxSb11by the
 Reduction of Spin-Disorder Scattering
;
_journal_issue 10
_journal_name_full 'Chemistry of Materials'
_journal_page_first 3412
_journal_paper_doi 10.1021/cm703616q
_journal_volume 20
_journal_year 2008
_chemical_formula_moiety 'Mn0.77 Sb11 Yb14 Zn0.23'
_chemical_formula_sum 'Mn0.77 Sb11 Yb14 Zn0.23'
_chemical_formula_weight 3819.15
_chemical_name_systematic
; 
 ? 
;
_space_group_IT_number 142
_symmetry_cell_setting tetragonal
_symmetry_space_group_name_Hall '-I 4bd 2c'
_symmetry_space_group_name_H-M 'I 41/a c d :2'
_atom_sites_solution_hydrogens none
_atom_sites_solution_primary direct
_atom_sites_solution_secondary difmap
_audit_creation_method SHELXL-97
_cell_angle_alpha 90.00
_cell_angle_beta 90.00
_cell_angle_gamma 90.00
_cell_formula_units_Z 8
_cell_length_a 16.5883(7)
_cell_length_b 16.5883(7)
_cell_length_c 21.9115(17)
_cell_measurement_reflns_used 5117
_cell_measurement_temperature 90(2)
_cell_measurement_theta_max 30.72
_cell_measurement_theta_min 2.54
_cell_volume 6029.4(6)
_computing_cell_refinement 'Bruker SMART'
_computing_data_collection 'Bruker SMART'
_computing_data_reduction 'Bruker SAINT'
_computing_molecular_graphics 'Crystal Maker 7.1'
_computing_publication_material 'Bruker SHELXTL'
_computing_structure_refinement 'SHELXL-97 (Sheldrick, 1997)'
_computing_structure_solution 'SHELXS-97 (Sheldrick, 1990)'
_diffrn_ambient_temperature 90(2)
_diffrn_detector_area_resol_mean 8.3
_diffrn_measured_fraction_theta_full 1.000
_diffrn_measured_fraction_theta_max 1.000
_diffrn_measurement_device_type Smart
_diffrn_measurement_method \w
_diffrn_radiation_monochromator graphite
_diffrn_radiation_source 'fine-focus sealed tube'
_diffrn_radiation_type MoK\a
_diffrn_radiation_wavelength 0.71073
_diffrn_reflns_av_R_equivalents 0.0672
_diffrn_reflns_av_sigmaI/netI 0.0221
_diffrn_reflns_limit_h_max 23
_diffrn_reflns_limit_h_min -23
_diffrn_reflns_limit_k_max 23
_diffrn_reflns_limit_k_min -23
_diffrn_reflns_limit_l_max 30
_diffrn_reflns_limit_l_min -30
_diffrn_reflns_number 44383
_diffrn_reflns_theta_full 29.98
_diffrn_reflns_theta_max 29.98
_diffrn_reflns_theta_min 2.46
_exptl_absorpt_coefficient_mu 53.059
_exptl_absorpt_correction_T_max 0.0669
_exptl_absorpt_correction_T_min 0.0464
_exptl_absorpt_correction_type multi-scan
_exptl_absorpt_process_details 'SADABS 2.1 (Sheldrick, 2003)'
_exptl_crystal_colour 'Metallic Grey'
_exptl_crystal_density_diffrn 8.415
_exptl_crystal_density_method 'not measured'
_exptl_crystal_description Block
_exptl_crystal_F_000 12537
_exptl_crystal_size_max 0.15
_exptl_crystal_size_mid 0.13
_exptl_crystal_size_min 0.11
_refine_diff_density_max 2.106
_refine_diff_density_min -2.033
_refine_diff_density_rms 0.453
_refine_ls_extinction_coef 0.000055(2)
_refine_ls_extinction_expression Fc^*^=kFc[1+0.001xFc^2^\l^3^/sin(2\q)]^-1/4^
_refine_ls_extinction_method SHELXL
_refine_ls_goodness_of_fit_ref 1.153
_refine_ls_hydrogen_treatment none
_refine_ls_matrix_type full
_refine_ls_number_parameters 62
_refine_ls_number_reflns 2205
_refine_ls_number_restraints 0
_refine_ls_restrained_S_all 1.153
_refine_ls_R_factor_all 0.0315
_refine_ls_R_factor_gt 0.0229
_refine_ls_shift/su_max 0.001
_refine_ls_shift/su_mean 0.000
_refine_ls_structure_factor_coef Fsqd
_refine_ls_weighting_details 'calc w=1/[\s^2^(Fo^2^)+(0.0229P)^2^+286.1747P] where P=(Fo^2^+2Fc^2^)/3'
_refine_ls_weighting_scheme calc
_refine_ls_wR_factor_gt 0.0556
_refine_ls_wR_factor_ref 0.0585
_reflns_number_gt 1920
_reflns_number_total 2205
_reflns_threshold_expression >2sigma(I)
_cod_data_source_file cm703616q-file002.cif
_cod_data_source_block sb144
_cod_depositor_comments
;
The following automatic conversions were performed:

'_symmetry_cell_setting' value 'Tetragonal' changed to 'tetragonal'
according to /home/saulius/struct/CIF-dictionaries/cif_core.dic
dictionary named 'cif_core.dic' version 2.4.1 from 2010-06-29.

Automatic conversion script
Id: cif_fix_values 1715 2011-07-08 13:25:40Z adriana 
;
_cod_original_sg_symbol_Hall -I4bd2c
_cod_original_sg_symbol_H-M I4(1)/acd
_cod_database_code 4001149

loop_
_symmetry_equiv_pos_as_xyz
'x, y, z'
'-x+1/2, -y, z+1/2'
'-y+1/4, x+3/4, z+1/4'
'y+1/4, -x+1/4, z+3/4'
'-x+1/2, y, -z'
'x, -y, -z+1/2'
'y+1/4, x+3/4, -z+3/4'
'-y+1/4, -x+1/4, -z+1/4'
'x+1/2, y+1/2, z+1/2'
'-x+1, -y+1/2, z+1'
'-y+3/4, x+5/4, z+3/4'
'y+3/4, -x+3/4, z+5/4'
'-x+1, y+1/2, -z+1/2'
'x+1/2, -y+1/2, -z+1'
'y+3/4, x+5/4, -z+5/4'
'-y+3/4, -x+3/4, -z+3/4'
'-x, -y, -z'
'x-1/2, y, -z-1/2'
'y-1/4, -x-3/4, -z-1/4'
'-y-1/4, x-1/4, -z-3/4'
'x-1/2, -y, z'
'-x, y, z-1/2'
'-y-1/4, -x-3/4, z-3/4'
'y-1/4, x-1/4, z-1/4'
'-x+1/2, -y+1/2, -z+1/2'
'x, y+1/2, -z'
'y+1/4, -x-1/4, -z+1/4'
'-y+1/4, x+1/4, -z-1/4'
'x, -y+1/2, z+1/2'
'-x+1/2, y+1/2, z'
'-y+1/4, -x-1/4, z-1/4'
'y+1/4, x+1/4, z+1/4'

loop_
_atom_site_label
_atom_site_type_symbol
_atom_site_fract_x
_atom_site_fract_y
_atom_site_fract_z
_atom_site_U_iso_or_equiv
_atom_site_adp_type
_atom_site_occupancy
_atom_site_symmetry_multiplicity
_atom_site_calc_flag
_atom_site_refinement_flags
Yb1 Yb -0.04217(2) -0.07375(2) 0.828075(16) 0.00590(9) Uani 1 1 d .
Yb2 Yb -0.02224(2) 0.12415(2) 0.002547(17) 0.00706(9) Uani 1 1 d .
Yb3 Yb 0.35510(3) 0.0000 0.2500 0.00563(10) Uani 1 2 d S
Yb4 Yb 0.17953(2) 0.40901(2) 0.842670(17) 0.00707(9) Uani 1 1 d .
Sb1 Sb 0.13581(3) 0.38581(3) 0.1250 0.00539(14) Uani 1 2 d S
Sb2 Sb 0.00482(3) 0.10874(3) 0.81015(3) 0.00631(11) Uani 1 1 d .
Sb3 Sb 0.86947(3) 0.97324(3) 0.95258(3) 0.00631(11) Uani 1 1 d .
Sb4 Sb 0.0000 0.2500 0.1250 0.0061(2) Uani 1 4 d S
Zn1 Zn 0.0000 0.2500 0.8750 0.0078(4) Uiso 0.23 4 d SP
Mn1 Mn 0.0000 0.2500 0.8750 0.0078(4) Uiso 0.77 4 d SP

loop_
_atom_site_aniso_label
_atom_site_aniso_U_11
_atom_site_aniso_U_22
_atom_site_aniso_U_33
_atom_site_aniso_U_23
_atom_site_aniso_U_13
_atom_site_aniso_U_12
Yb1 0.00493(15) 0.00483(15) 0.00794(16) 0.00008(12) 0.00076(12) -0.00008(12)
Yb2 0.00538(16) 0.00645(16) 0.00935(17) 0.00062(13) -0.00022(12) 0.00130(12)
Yb3 0.0047(2) 0.0050(2) 0.0072(2) 0.00064(17) 0.000 0.000
Yb4 0.00487(15) 0.00888(17) 0.00747(16) -0.00154(13) -0.00054(12) 0.00071(12)
Sb1 0.0046(2) 0.0046(2) 0.0071(3) 0.00001(19) -0.00001(19) -0.0006(2)
Sb2 0.0044(2) 0.0049(2) 0.0096(2) -0.00082(19) 0.0012(2) -0.00068(18)
Sb3 0.0076(2) 0.0046(2) 0.0067(2) 0.00002(19) 0.00057(19) 0.00146(19)
Sb4 0.0055(3) 0.0055(3) 0.0074(5) 0.000 0.000 0.0016(4)

loop_
_atom_type_symbol
_atom_type_description
_atom_type_scat_dispersion_real
_atom_type_scat_dispersion_imag
_atom_type_scat_source
Mn Mn 0.3368 0.7283 'International Tables Vol C Tables 4.2.6.8 and 6.1.1.4'
Zn Zn 0.2839 1.4301 'International Tables Vol C Tables 4.2.6.8 and 6.1.1.4'
Sb Sb -0.5866 1.5461 'International Tables Vol C Tables 4.2.6.8 and 6.1.1.4'
Yb Yb -0.3850 5.5486 'International Tables Vol C Tables 4.2.6.8 and 6.1.1.4'

loop_
_geom_angle_atom_site_label_1
_geom_angle_atom_site_label_2
_geom_angle_atom_site_label_3
_geom_angle
_geom_angle_site_symmetry_1
_geom_angle_site_symmetry_3
Sb2 Yb1 Sb3 115.966(18) . 16_556
Sb2 Yb1 Sb4 150.468(16) . 17_556
Sb3 Yb1 Sb4 93.272(14) 16_556 17_556
Sb2 Yb1 Sb2 89.772(18) . 6_556
Sb3 Yb1 Sb2 89.241(17) 16_556 6_556
Sb4 Yb1 Sb2 94.950(14) 17_556 6_556
Sb2 Yb1 Sb3 89.169(17) . 1_445
Sb3 Yb1 Sb3 78.73(2) 16_556 1_445
Sb4 Yb1 Sb3 92.821(14) 17_556 1_445
Sb2 Yb1 Sb3 166.028(19) 6_556 1_445
Sb2 Yb1 Sb1 90.759(18) . 26_546
Sb3 Yb1 Sb1 153.24(2) 16_556 26_546
Sb4 Yb1 Sb1 59.973(13) 17_556 26_546
Sb2 Yb1 Sb1 92.388(14) 6_556 26_546
Sb3 Yb1 Sb1 101.556(15) 1_445 26_546
Sb2 Yb1 Yb4 55.522(13) . 10_454
Sb3 Yb1 Yb4 66.271(13) 16_556 10_454
Sb4 Yb1 Yb4 144.626(13) 17_556 10_454
Sb2 Yb1 Yb4 112.402(15) 6_556 10_454
Sb3 Yb1 Yb4 56.224(13) 1_445 10_454
Sb1 Yb1 Yb4 136.106(16) 26_546 10_454
Sb2 Yb1 Yb3 54.882(12) . 2
Sb3 Yb1 Yb3 139.973(16) 16_556 2
Sb4 Yb1 Yb3 105.412(10) 17_556 2
Sb2 Yb1 Yb3 54.703(12) 6_556 2
Sb3 Yb1 Yb3 133.640(15) 1_445 2
Sb1 Yb1 Yb3 56.693(12) 26_546 2
Yb4 Yb1 Yb3 108.613(11) 10_454 2
Sb2 Yb1 Yb1 141.564(15) . 16_446
Sb3 Yb1 Yb1 54.096(13) 16_556 16_446
Sb4 Yb1 Yb1 53.743(6) 17_556 16_446
Sb2 Yb1 Yb1 123.922(18) 6_556 16_446
Sb3 Yb1 Yb1 53.513(13) 1_445 16_446
Sb1 Yb1 Yb1 104.262(14) 26_546 16_446
Yb4 Yb1 Yb1 91.505(8) 10_454 16_446
Yb3 Yb1 Yb1 158.875(7) 2 16_446
Sb2 Yb1 Yb2 146.953(17) . 24_556
Sb3 Yb1 Yb2 51.457(13) 16_556 24_556
Sb4 Yb1 Yb2 56.234(8) 17_556 24_556
Sb2 Yb1 Yb2 62.201(13) 6_556 24_556
Sb3 Yb1 Yb2 113.659(15) 1_445 24_556
Sb1 Yb1 Yb2 106.573(15) 26_546 24_556
Yb4 Yb1 Yb2 116.898(12) 10_454 24_556
Yb3 Yb1 Yb2 111.895(11) 2 24_556
Yb1 Yb1 Yb2 61.737(11) 16_446 24_556
Sb2 Yb1 Yb2 104.683(15) . 17_556
Sb3 Yb1 Yb2 113.869(15) 16_556 17_556
Sb4 Yb1 Yb2 56.071(8) 17_556 17_556
Sb2 Yb1 Yb2 142.134(16) 6_556 17_556
Sb3 Yb1 Yb2 51.202(13) 1_445 17_556
Sb1 Yb1 Yb2 53.410(9) 26_546 17_556
Yb4 Yb1 Yb2 104.491(12) 10_454 17_556
Yb3 Yb1 Yb2 105.892(11) 2 17_556
Yb1 Yb1 Yb2 61.372(11) 16_446 17_556
Yb2 Yb1 Yb2 108.248(12) 24_556 17_556
Sb2 Yb1 Yb2 112.192(15) . 31_556
Sb3 Yb1 Yb2 114.008(15) 16_556 31_556
Sb4 Yb1 Yb2 53.948(8) 17_556 31_556
Sb2 Yb1 Yb2 48.682(12) 6_556 31_556
Sb3 Yb1 Yb2 143.476(16) 1_445 31_556
Sb1 Yb1 Yb2 51.357(9) 26_546 31_556
Yb4 Yb1 Yb2 160.074(13) 10_454 31_556
Yb3 Yb1 Yb2 57.316(7) 2 31_556
Yb1 Yb1 Yb2 104.641(8) 16_446 31_556
Yb2 Yb1 Yb2 63.383(11) 24_556 31_556
Yb2 Yb1 Yb2 93.615(11) 17_556 31_556
Sb2 Yb2 Sb3 165.64(2) 19_566 17_666
Sb2 Yb2 Sb3 89.864(17) 19_566 1_444
Sb3 Yb2 Sb3 98.816(16) 17_666 1_444
Sb2 Yb2 Sb1 91.664(14) 19_566 10_454
Sb3 Yb2 Sb1 100.375(15) 17_666 10_454
Sb3 Yb2 Sb1 85.403(18) 1_444 10_454
Sb2 Yb2 Sb4 91.193(14) 19_566 .
Sb3 Yb2 Sb4 88.937(14) 17_666 .
Sb3 Yb2 Sb4 142.126(16) 1_444 .
Sb1 Yb2 Sb4 56.723(14) 10_454 .
Sb2 Yb2 Mn1 48.360(11) 19_566 1_554
Sb3 Yb2 Mn1 117.869(15) 17_666 1_554
Sb3 Yb2 Mn1 104.279(15) 1_444 1_554
Sb1 Yb2 Mn1 137.863(12) 10_454 1_554
Sb4 Yb2 Mn1 104.504(11) . 1_554
Sb2 Yb2 Zn1 48.360(11) 19_566 1_554
Sb3 Yb2 Zn1 117.869(15) 17_666 1_554
Sb3 Yb2 Zn1 104.279(15) 1_444 1_554
Sb1 Yb2 Zn1 137.863(12) 10_454 1_554
Sb4 Yb2 Zn1 104.504(11) . 1_554
Mn1 Yb2 Zn1 0.0 1_554 1_554
Sb2 Yb2 Sb2 85.663(17) 19_566 28_556
Sb3 Yb2 Sb2 80.143(15) 17_666 28_556
Sb3 Yb2 Sb2 136.077(18) 1_444 28_556
Sb1 Yb2 Sb2 138.317(18) 10_454 28_556
Sb4 Yb2 Sb2 81.716(12) . 28_556
Mn1 Yb2 Sb2 44.355(10) 1_554 28_556
Zn1 Yb2 Sb2 44.355(10) 1_554 28_556
Sb2 Yb2 Yb4 114.308(16) 19_566 19_566
Sb3 Yb2 Yb4 53.961(13) 17_666 19_566
Sb3 Yb2 Yb4 94.133(14) 1_444 19_566
Sb1 Yb2 Yb4 154.028(13) 10_454 19_566
Sb4 Yb2 Yb4 119.528(12) . 19_566
Mn1 Yb2 Yb4 67.382(9) 1_554 19_566
Zn1 Yb2 Yb4 67.382(9) 1_554 19_566
Sb2 Yb2 Yb4 49.728(11) 28_556 19_566
Sb2 Yb2 Yb3 54.485(13) 19_566 20_556
Sb3 Yb2 Yb3 139.514(17) 17_666 20_556
Sb3 Yb2 Yb3 51.967(13) 1_444 20_556
Sb1 Yb2 Yb3 55.667(10) 10_454 20_556
Sb4 Yb2 Yb3 99.785(10) . 20_556
Mn1 Yb2 Yb3 98.203(10) 1_554 20_556
Zn1 Yb2 Yb3 98.203(10) 1_554 20_556
Sb2 Yb2 Yb3 140.062(15) 28_556 20_556
Yb4 Yb2 Yb3 140.135(13) 19_566 20_556
Sb2 Yb2 Yb1 119.029(15) 19_566 32_554
Sb3 Yb2 Yb1 51.633(13) 17_666 32_554
Sb3 Yb2 Yb1 150.449(16) 1_444 32_554
Sb1 Yb2 Yb1 98.864(15) 10_454 32_554
Sb4 Yb2 Yb1 50.567(7) . 32_554
Mn1 Yb2 Yb1 92.125(10) 1_554 32_554
Zn1 Yb2 Yb1 92.125(10) 1_554 32_554
Sb2 Yb2 Yb1 48.901(12) 28_556 32_554
Yb4 Yb2 Yb1 69.431(10) 19_566 32_554
Yb3 Yb2 Yb1 150.308(13) 20_556 32_554
Sb2 Yb2 Yb1 135.873(16) 19_566 17_556
Sb3 Yb2 Yb1 51.916(13) 17_666 17_556
Sb3 Yb2 Yb1 107.520(15) 1_444 17_556
Sb1 Yb2 Yb1 51.453(10) 10_454 17_556
Sb4 Yb2 Yb1 50.434(8) . 17_556
Mn1 Yb2 Yb1 147.752(12) 1_554 17_556
Zn1 Yb2 Yb1 147.752(12) 1_554 17_556
Sb2 Yb2 Yb1 105.781(13) 28_556 17_556
Yb4 Yb2 Yb1 104.738(12) 19_566 17_556
Yb3 Yb2 Yb1 105.404(10) 20_556 17_556
Yb1 Yb2 Yb1 56.891(11) 32_554 17_556
Sb3 Yb3 Sb3 91.30(2) 32_444 27_466
Sb3 Yb3 Sb2 90.788(14) 32_444 5_556
Sb3 Yb3 Sb2 173.769(15) 27_466 5_556
Sb3 Yb3 Sb2 173.769(15) 32_444 2_554
Sb3 Yb3 Sb2 90.788(14) 27_466 2_554
Sb2 Yb3 Sb2 87.74(2) 5_556 2_554
Sb3 Yb3 Sb1 86.822(12) 32_444 25
Sb3 Yb3 Sb1 96.816(17) 27_466 25
Sb2 Yb3 Sb1 89.161(17) 5_556 25
Sb2 Yb3 Sb1 87.101(12) 2_554 25
Sb3 Yb3 Sb1 96.816(17) 32_444 20_656
Sb3 Yb3 Sb1 86.822(12) 27_466 20_656
Sb2 Yb3 Sb1 87.101(12) 5_556 20_656
Sb2 Yb3 Sb1 89.161(17) 2_554 20_656
Sb1 Yb3 Sb1 174.81(2) 25 20_656
Sb3 Yb3 Yb4 55.833(12) 32_444 23_665
Sb3 Yb3 Yb4 118.160(16) 27_466 23_665
Sb2 Yb3 Yb4 58.701(12) 5_556 23_665
Sb2 Yb3 Yb4 127.733(16) 2_554 23_665
Sb1 Yb3 Yb4 126.678(10) 25 23_665
Sb1 Yb3 Yb4 53.736(11) 20_656 23_665
Sb3 Yb3 Yb4 118.160(16) 32_444 20_657
Sb3 Yb3 Yb4 55.833(12) 27_466 20_657
Sb2 Yb3 Yb4 127.733(16) 5_556 20_657
Sb2 Yb3 Yb4 58.701(12) 2_554 20_657
Sb1 Yb3 Yb4 53.736(11) 25 20_657
Sb1 Yb3 Yb4 126.678(10) 20_656 20_657
Yb4 Yb3 Yb4 172.645(19) 23_665 20_657
Sb3 Yb3 Yb1 121.566(12) 32_444 2_554
Sb3 Yb3 Yb1 129.332(12) 27_466 2_554
Sb2 Yb3 Yb1 53.645(14) 5_556 2_554
Sb2 Yb3 Yb1 53.080(13) 2_554 2_554
Sb1 Yb3 Yb1 53.284(11) 25 2_554
Sb1 Yb3 Yb1 121.531(16) 20_656 2_554
Yb4 Yb3 Yb1 112.321(12) 23_665 2_554
Yb4 Yb3 Yb1 74.121(10) 20_657 2_554
Sb3 Yb3 Yb1 129.332(12) 32_444 5_556
Sb3 Yb3 Yb1 121.566(12) 27_466 5_556
Sb2 Yb3 Yb1 53.080(13) 5_556 5_556
Sb2 Yb3 Yb1 53.645(14) 2_554 5_556
Sb1 Yb3 Yb1 121.531(16) 25 5_556
Sb1 Yb3 Yb1 53.284(11) 20_656 5_556
Yb4 Yb3 Yb1 74.121(10) 23_665 5_556
Yb4 Yb3 Yb1 112.321(12) 20_657 5_556
Yb1 Yb3 Yb1 68.256(14) 2_554 5_556
Sb3 Yb3 Yb2 55.396(12) 32_444 32
Sb3 Yb3 Yb2 133.191(16) 27_466 32
Sb2 Yb3 Yb2 52.291(11) 5_556 32
Sb2 Yb3 Yb2 119.439(16) 2_554 32
Sb1 Yb3 Yb2 54.405(10) 25 32
Sb1 Yb3 Yb2 125.065(9) 20_656 32
Yb4 Yb3 Yb2 72.539(8) 23_665 32
Yb4 Yb3 Yb2 108.104(8) 20_657 32
Yb1 Yb3 Yb2 66.365(9) 2_554 32
Yb1 Yb3 Yb2 105.243(12) 5_556 32
Sb3 Yb3 Yb2 133.191(16) 32_444 27
Sb3 Yb3 Yb2 55.396(12) 27_466 27
Sb2 Yb3 Yb2 119.438(16) 5_556 27
Sb2 Yb3 Yb2 52.291(11) 2_554 27
Sb1 Yb3 Yb2 125.065(9) 25 27
Sb1 Yb3 Yb2 54.405(10) 20_656 27
Yb4 Yb3 Yb2 108.104(8) 23_665 27
Yb4 Yb3 Yb2 72.539(8) 20_657 27
Yb1 Yb3 Yb2 105.243(12) 2_554 27
Yb1 Yb3 Yb2 66.365(9) 5_556 27
Yb2 Yb3 Yb2 170.438(18) 32 27
Sb2 Yb4 Sb1 167.665(19) 10_454 11_545
Sb2 Yb4 Sb3 89.378(17) 10_454 4_464
Sb1 Yb4 Sb3 88.706(14) 11_545 4_464
Sb2 Yb4 Sb3 88.898(17) 10_454 10_564
Sb1 Yb4 Sb3 98.696(16) 11_545 10_564
Sb3 Yb4 Sb3 150.57(2) 4_464 10_564
Sb2 Yb4 Sb2 83.67(2) 10_454 28_557
Sb1 Yb4 Sb2 87.074(13) 11_545 28_557
Sb3 Yb4 Sb2 122.392(18) 4_464 28_557
Sb3 Yb4 Sb2 86.579(17) 10_564 28_557
Sb2 Yb4 Yb1 55.440(13) 10_454 10_454
Sb1 Yb4 Yb1 136.866(15) 11_545 10_454
Sb3 Yb4 Yb1 99.912(15) 4_464 10_454
Sb3 Yb4 Yb1 55.903(13) 10_564 10_454
Sb2 Yb4 Yb1 120.945(15) 28_557 10_454
Sb2 Yb4 Yb3 121.217(15) 10_454 27_566
Sb1 Yb4 Yb3 58.057(6) 11_545 27_566
Sb3 Yb4 Yb3 145.820(16) 4_464 27_566
Sb3 Yb4 Yb3 53.866(14) 10_564 27_566
Sb2 Yb4 Yb3 54.385(13) 28_557 27_566
Yb1 Yb4 Yb3 109.759(13) 10_454 27_566
Sb2 Yb4 Sb3 102.562(16) 10_454 7_446
Sb1 Yb4 Sb3 89.144(14) 11_545 7_446
Sb3 Yb4 Sb3 80.637(17) 4_464 7_446
Sb3 Yb4 Sb3 71.103(19) 10_564 7_446
Sb2 Yb4 Sb3 156.522(17) 28_557 7_446
Yb1 Yb4 Sb3 51.637(11) 10_454 7_446
Yb3 Yb4 Sb3 104.532(15) 27_566 7_446
Sb2 Yb4 Yb2 64.600(13) 10_454 28_556
Sb1 Yb4 Yb2 104.807(14) 11_545 28_556
Sb3 Yb4 Yb2 53.299(13) 4_464 28_556
Sb3 Yb4 Yb2 147.420(17) 10_564 28_556
Sb2 Yb4 Yb2 72.614(14) 28_557 28_556
Yb1 Yb4 Yb2 114.222(12) 10_454 28_556
Yb3 Yb4 Yb2 123.236(14) 27_566 28_556
Sb3 Yb4 Yb2 130.613(15) 7_446 28_556
Sb2 Yb4 Yb3 130.513(16) 10_454 26_556
Sb1 Yb4 Yb3 55.611(8) 11_545 26_556
Sb3 Yb4 Yb3 51.665(12) 4_464 26_556
Sb3 Yb4 Yb3 110.390(15) 10_564 26_556
Sb2 Yb4 Yb3 140.141(15) 28_557 26_556
Yb1 Yb4 Yb3 97.763(11) 10_454 26_556
Yb3 Yb4 Yb3 106.296(9) 27_566 26_556
Sb3 Yb4 Yb3 48.854(10) 7_446 26_556
Yb2 Yb4 Yb3 101.494(11) 28_556 26_556
Sb2 Yb4 Yb4 141.553(12) 10_454 16_556
Sb1 Yb4 Yb4 50.329(11) 11_545 16_556
Sb3 Yb4 Yb4 106.542(17) 4_464 16_556
Sb3 Yb4 Yb4 60.077(13) 10_564 16_556
Sb2 Yb4 Yb4 113.823(16) 28_557 16_556
Yb1 Yb4 Yb4 86.970(8) 10_454 16_556
Yb3 Yb4 Yb4 59.943(11) 27_566 16_556
Sb3 Yb4 Yb4 48.652(11) 7_446 16_556
Yb2 Yb4 Yb4 151.564(11) 28_556 16_556
Yb3 Yb4 Yb4 54.921(9) 26_556 16_556
Yb4 Sb1 Yb4 79.34(2) 12_453 5_556
Yb4 Sb1 Sb4 140.329(11) 12_453 .
Yb4 Sb1 Sb4 140.329(11) 5_556 .
Yb4 Sb1 Yb1 88.924(10) 12_453 26_556
Yb4 Sb1 Yb1 142.707(14) 5_556 26_556
Sb4 Sb1 Yb1 59.697(13) . 26_556
Yb4 Sb1 Yb1 142.707(14) 12_453 32_554
Yb4 Sb1 Yb1 88.924(10) 5_556 32_554
Sb4 Sb1 Yb1 59.697(13) . 32_554
Yb1 Sb1 Yb1 119.39(3) 26_556 32_554
Yb4 Sb1 Yb2 86.307(10) 12_453 10_454
Yb4 Sb1 Yb2 138.067(15) 5_556 10_454
Sb4 Sb1 Yb2 63.807(13) . 10_454
Yb1 Sb1 Yb2 75.137(14) 26_556 10_454
Yb1 Sb1 Yb2 79.110(14) 32_554 10_454
Yb4 Sb1 Yb2 138.067(15) 12_453 8
Yb4 Sb1 Yb2 86.307(10) 5_556 8
Sb4 Sb1 Yb2 63.807(13) . 8
Yb1 Sb1 Yb2 79.110(14) 26_556 8
Yb1 Sb1 Yb2 75.137(14) 32_554 8
Yb2 Sb1 Yb2 127.61(3) 10_454 8
Yb4 Sb1 Yb3 68.207(13) 12_453 25
Yb4 Sb1 Yb3 72.751(16) 5_556 25
Sb4 Sb1 Yb3 115.708(13) . 25
Yb1 Sb1 Yb3 70.023(11) 26_556 25
Yb1 Sb1 Yb3 141.205(8) 32_554 25
Yb2 Sb1 Yb3 136.564(10) 10_454 25
Yb2 Sb1 Yb3 69.928(8) 8 25
Yb4 Sb1 Yb3 72.751(16) 12_453 27_565
Yb4 Sb1 Yb3 68.207(13) 5_556 27_565
Sb4 Sb1 Yb3 115.708(13) . 27_565
Yb1 Sb1 Yb3 141.205(8) 26_556 27_565
Yb1 Sb1 Yb3 70.023(11) 32_554 27_565
Yb2 Sb1 Yb3 69.928(8) 10_454 27_565
Yb2 Sb1 Yb3 136.564(10) 8 27_565
Yb3 Sb1 Yb3 128.58(3) 25 27_565
Zn1 Sb2 Yb2 72.985(15) . 28_556
Zn1 Sb2 Yb1 138.54(2) . .
Yb2 Sb2 Yb1 144.95(2) 28_556 .
Zn1 Sb2 Yb4 86.241(16) . 10_454
Yb2 Sb2 Yb4 141.20(2) 28_556 10_454
Yb1 Sb2 Yb4 69.038(15) . 10_454
Zn1 Sb2 Yb1 129.97(2) . 6_556
Yb2 Sb2 Yb1 81.632(17) 28_556 6_556
Yb1 Sb2 Yb1 83.267(17) . 6_556
Yb4 Sb2 Yb1 87.737(17) 10_454 6_556
Zn1 Sb2 Yb3 135.33(2) . 2
Yb2 Sb2 Yb3 73.224(14) 28_556 2
Yb1 Sb2 Yb3 72.037(14) . 2
Yb4 Sb2 Yb3 137.66(2) 10_454 2
Yb1 Sb2 Yb3 71.651(14) 6_556 2
Zn1 Sb2 Yb4 81.745(16) . 19_567
Yb2 Sb2 Yb4 84.830(16) 28_556 19_567
Yb1 Sb2 Yb4 85.891(16) . 19_567
Yb4 Sb2 Yb4 124.926(18) 10_454 19_567
Yb1 Sb2 Yb4 138.52(2) 6_556 19_567
Yb3 Sb2 Yb4 66.914(14) 2 19_567
Zn1 Sb2 Yb2 63.445(13) . 19_566
Yb2 Sb2 Yb2 75.697(15) 28_556 19_566
Yb1 Sb2 Yb2 126.886(19) . 19_566
Yb4 Sb2 Yb2 65.673(13) 10_454 19_566
Yb1 Sb2 Yb2 68.897(14) 6_556 19_566
Yb3 Sb2 Yb2 132.417(19) 2 19_566
Yb4 Sb2 Yb2 143.668(18) 19_567 19_566
Yb3 Sb3 Yb2 139.59(2) 20_667 17_666
Yb3 Sb3 Yb1 125.54(2) 20_667 16_556
Yb2 Sb3 Yb1 76.910(16) 17_666 16_556
Yb3 Sb3 Yb4 75.258(15) 20_667 3_655
Yb2 Sb3 Yb4 72.740(15) 17_666 3_655
Yb1 Sb3 Yb4 87.313(17) 16_556 3_655
Yb3 Sb3 Yb1 138.16(2) 20_667 1_665
Yb2 Sb3 Yb1 76.882(16) 17_666 1_665
Yb1 Sb3 Yb1 72.391(17) 16_556 1_665
Yb4 Sb3 Yb1 146.58(2) 3_655 1_665
Yb3 Sb3 Yb4 70.301(14) 20_667 10_564
Yb2 Sb3 Yb4 138.43(2) 17_666 10_564
Yb1 Sb3 Yb4 110.95(2) 16_556 10_564
Yb4 Sb3 Yb4 145.49(2) 3_655 10_564
Yb1 Sb3 Yb4 67.873(15) 1_665 10_564
Yb3 Sb3 Yb2 72.638(14) 20_667 1_666
Yb2 Sb3 Yb2 81.184(16) 17_666 1_666
Yb1 Sb3 Yb2 158.09(2) 16_556 1_666
Yb4 Sb3 Yb2 86.167(17) 3_655 1_666
Yb1 Sb3 Yb2 102.752(18) 1_665 1_666
Yb4 Sb3 Yb2 85.660(17) 10_564 1_666
Yb3 Sb3 Yb4 68.190(13) 20_667 7_556
Yb2 Sb3 Yb4 137.67(2) 17_666 7_556
Yb1 Sb3 Yb4 62.092(13) 16_556 7_556
Yb4 Sb3 Yb4 94.222(17) 3_655 7_556
Yb1 Sb3 Yb4 98.992(17) 1_665 7_556
Yb4 Sb3 Yb4 71.272(16) 10_564 7_556
Yb2 Sb3 Yb4 139.279(19) 1_666 7_556
Yb1 Sb4 Yb1 72.514(13) 23_565 26_556
Yb1 Sb4 Yb1 142.235(13) 23_565 32_554
Yb1 Sb4 Yb1 120.659(13) 26_556 32_554
Yb1 Sb4 Yb1 120.659(13) 23_565 17_556
Yb1 Sb4 Yb1 142.235(13) 26_556 17_556
Yb1 Sb4 Yb1 72.514(13) 32_554 17_556
Yb1 Sb4 Sb1 60.330(6) 23_565 10_454
Yb1 Sb4 Sb1 119.670(6) 26_556 10_454
Yb1 Sb4 Sb1 119.670(6) 32_554 10_454
Yb1 Sb4 Sb1 60.330(6) 17_556 10_454
Yb1 Sb4 Sb1 119.670(6) 23_565 .
Yb1 Sb4 Sb1 60.330(6) 26_556 .
Yb1 Sb4 Sb1 60.330(6) 32_554 .
Yb1 Sb4 Sb1 119.670(6) 17_556 .
Sb1 Sb4 Sb1 180.000(13) 10_454 .
Yb1 Sb4 Yb2 77.361(9) 23_565 .
Yb1 Sb4 Yb2 142.369(9) 26_556 .
Yb1 Sb4 Yb2 73.199(9) 32_554 .
Yb1 Sb4 Yb2 73.495(10) 17_556 .
Sb1 Sb4 Yb2 59.470(6) 10_454 .
Sb1 Sb4 Yb2 120.530(6) . .
Yb1 Sb4 Yb2 142.369(9) 23_565 8
Yb1 Sb4 Yb2 77.361(9) 26_556 8
Yb1 Sb4 Yb2 73.495(10) 32_554 8
Yb1 Sb4 Yb2 73.199(9) 17_556 8
Sb1 Sb4 Yb2 120.530(6) 10_454 8
Sb1 Sb4 Yb2 59.470(6) . 8
Yb2 Sb4 Yb2 138.366(12) . 8
Yb1 Sb4 Yb2 73.199(9) 23_565 10_454
Yb1 Sb4 Yb2 73.495(10) 26_556 10_454
Yb1 Sb4 Yb2 77.361(9) 32_554 10_454
Yb1 Sb4 Yb2 142.369(9) 17_556 10_454
Sb1 Sb4 Yb2 120.530(6) 10_454 10_454
Sb1 Sb4 Yb2 59.470(6) . 10_454
Yb2 Sb4 Yb2 76.626(13) . 10_454
Yb2 Sb4 Yb2 118.941(13) 8 10_454
Yb1 Sb4 Yb2 73.495(10) 23_565 15_444
Yb1 Sb4 Yb2 73.199(9) 26_556 15_444
Yb1 Sb4 Yb2 142.369(9) 32_554 15_444
Yb1 Sb4 Yb2 77.361(9) 17_556 15_444
Sb1 Sb4 Yb2 59.470(6) 10_454 15_444
Sb1 Sb4 Yb2 120.530(6) . 15_444
Yb2 Sb4 Yb2 118.941(13) . 15_444
Yb2 Sb4 Yb2 76.626(13) 8 15_444
Yb2 Sb4 Yb2 138.366(12) 10_454 15_444
Sb2 Zn1 Sb2 105.583(11) 19_567 10_454
Sb2 Zn1 Sb2 117.56(2) 19_567 28_557
Sb2 Zn1 Sb2 105.583(11) 10_454 28_557
Sb2 Zn1 Sb2 105.583(11) 19_567 .
Sb2 Zn1 Sb2 117.56(2) 10_454 .
Sb2 Zn1 Sb2 105.583(11) 28_557 .
Sb2 Zn1 Yb2 72.200(14) 19_567 10_455
Sb2 Zn1 Yb2 84.683(14) 10_454 10_455
Sb2 Zn1 Yb2 58.655(13) 28_557 10_455
Sb2 Zn1 Yb2 156.713(13) . 10_455
Sb2 Zn1 Yb2 84.683(14) 19_567 19_566
Sb2 Zn1 Yb2 58.655(13) 10_454 19_566
Sb2 Zn1 Yb2 156.713(14) 28_557 19_566
Sb2 Zn1 Yb2 72.200(14) . 19_566
Yb2 Zn1 Yb2 129.402(8) 10_455 19_566
Sb2 Zn1 Yb2 58.655(13) 19_567 1_556
Sb2 Zn1 Yb2 156.713(13) 10_454 1_556
Sb2 Zn1 Yb2 72.200(14) 28_557 1_556
Sb2 Zn1 Yb2 84.683(14) . 1_556
Yb2 Zn1 Yb2 74.365(13) 10_455 1_556
Yb2 Zn1 Yb2 129.402(8) 19_566 1_556
Sb2 Zn1 Yb2 156.713(14) 19_567 28_556
Sb2 Zn1 Yb2 72.200(14) 10_454 28_556
Sb2 Zn1 Yb2 84.683(14) 28_557 28_556
Sb2 Zn1 Yb2 58.655(13) . 28_556
Yb2 Zn1 Yb2 129.402(8) 10_455 28_556
Yb2 Zn1 Yb2 74.365(13) 19_566 28_556
Yb2 Zn1 Yb2 129.402(8) 1_556 28_556

loop_
_geom_bond_atom_site_label_1
_geom_bond_atom_site_label_2
_geom_bond_distance
_geom_bond_site_symmetry_2
Yb1 Sb2 3.1506(7) .
Yb1 Sb3 3.1699(7) 16_556
Yb1 Sb4 3.1771(4) 17_556
Yb1 Sb2 3.1808(7) 6_556
Yb1 Sb3 3.1936(7) 1_445
Yb1 Sb1 3.1974(5) 26_546
Yb1 Yb4 3.5725(5) 10_454
Yb1 Yb3 3.7487(6) 2
Yb1 Yb1 3.7579(7) 16_446
Yb1 Yb2 3.9379(5) 24_556
Yb1 Yb2 3.9515(6) 17_556
Yb1 Yb2 4.1271(5) 31_556
Yb2 Sb2 3.1330(7) 19_566
Yb2 Sb3 3.1622(7) 17_666
Yb2 Sb3 3.2699(7) 1_444
Yb2 Sb1 3.2826(5) 10_454
Yb2 Sb4 3.4196(4) .
Yb2 Mn1 3.5078(4) 1_554
Yb2 Zn1 3.5078(4) 1_554
Yb2 Sb2 3.7338(7) 28_556
Yb2 Yb4 3.7664(5) 19_566
Yb2 Yb3 3.7917(4) 20_556
Yb2 Yb1 3.9379(5) 32_554
Yb2 Yb1 3.9515(6) 17_556
Yb3 Sb3 3.1291(7) 32_444
Yb3 Sb3 3.1291(7) 27_466
Yb3 Sb2 3.2235(7) 5_556
Yb3 Sb2 3.2235(7) 2_554
Yb3 Sb1 3.3335(4) 25
Yb3 Sb1 3.3335(4) 20_656
Yb3 Yb4 3.6476(4) 23_665
Yb3 Yb4 3.6476(5) 20_657
Yb3 Yb1 3.7487(6) 2_554
Yb3 Yb1 3.7487(6) 5_556
Yb3 Yb2 3.7917(4) 32
Yb3 Yb2 3.7917(4) 27
Yb4 Sb2 3.1537(7) 10_454
Yb4 Sb1 3.1675(7) 11_545
Yb4 Sb3 3.1892(7) 4_464
Yb4 Sb3 3.2057(7) 10_564
Yb4 Sb2 3.3881(7) 28_557
Yb4 Yb1 3.5725(5) 10_454
Yb4 Yb3 3.6477(4) 27_566
Yb4 Sb3 3.7010(7) 7_446
Yb4 Yb2 3.7664(5) 28_556
Yb4 Yb3 3.8579(5) 26_556
Yb4 Yb4 4.0441(7) 16_556
Sb1 Yb4 3.1675(7) 12_453
Sb1 Yb4 3.1675(7) 5_556
Sb1 Sb4 3.1860(8) .
Sb1 Yb1 3.1974(5) 26_556
Sb1 Yb1 3.1974(5) 32_554
Sb1 Yb2 3.2826(5) 10_454
Sb1 Yb2 3.2826(5) 8
Sb1 Yb3 3.3335(4) 25
Sb1 Yb3 3.3335(4) 27_565
Sb2 Zn1 2.7415(6) .
Sb2 Yb2 3.1330(7) 28_556
Sb2 Yb4 3.1537(7) 10_454
Sb2 Yb1 3.1808(7) 6_556
Sb2 Yb3 3.2235(7) 2
Sb2 Yb4 3.3881(7) 19_567
Sb2 Yb2 3.7338(7) 19_566
Sb3 Yb3 3.1291(7) 20_667
Sb3 Yb2 3.1622(7) 17_666
Sb3 Yb1 3.1699(7) 16_556
Sb3 Yb4 3.1892(7) 3_655
Sb3 Yb1 3.1936(7) 1_665
Sb3 Yb4 3.2057(7) 10_564
Sb3 Yb2 3.2699(7) 1_666
Sb3 Yb4 3.7010(7) 7_556
Sb4 Yb1 3.1771(4) 23_565
Sb4 Yb1 3.1771(4) 26_556
Sb4 Yb1 3.1771(4) 32_554
Sb4 Yb1 3.1771(4) 17_556
Sb4 Sb1 3.1860(8) 10_454
Sb4 Yb2 3.4196(4) 8
Sb4 Yb2 3.4196(4) 10_454
Sb4 Yb2 3.4196(4) 15_444
Zn1 Sb2 2.7415(6) 19_567
Zn1 Sb2 2.7415(6) 10_454
Zn1 Sb2 2.7415(6) 28_557
Zn1 Yb2 3.5079(4) 10_455
Zn1 Yb2 3.5079(4) 19_566
Zn1 Yb2 3.5079(4) 1_556
Zn1 Yb2 3.5079(4) 28_556
